data_7716825
loop_
_publ_author_name
'Keszei, Soma'
'Wang, Yiqing'
'Zhou, Haotian'
'Oll&#xe1;r, Tam&#xe1;s'
'Kov&#xe1;ts, &#xc9;va'
'Frey, Krisztina'
'Tapaszt&#xf3;, Levente'
'Shen, Shaohua'
'Pap, J&#xf3;zsef S&#xe1;ndor'

_publ_section_title
;
 Hydrogen evolution driven by heteroatoms of bidentate N-heterocyclic
 ligands in iron(II) complexes.
;
_journal_issue 35
_journal_name_full 'Dalton transactions (Cambridge, England : 2003)'
_journal_page_first 14817
_journal_page_last 14829
_journal_paper_doi 10.1039/d4dt02081b
_journal_volume 53
_journal_year 2024
_chemical_formula_moiety 'C26 H16 F6 Fe N4 O6 S4'
_chemical_formula_sum 'C26 H16 F6 Fe N4 O6 S4'
_chemical_formula_weight 778.52
_space_group_crystal_system triclinic
_space_group_IT_number 2
_space_group_name_Hall '-P 1'
_space_group_name_H-M_alt 'P -1'
_atom_sites_solution_hydrogens geom
_atom_sites_solution_primary dual
_audit_creation_date 2023-08-11
_audit_creation_method
;
Olex2 1.5
(compiled 2023.03.06 svn.rbb2c1857 for OlexSys, GUI svn.r6748)
;
_audit_update_record
;
2023-08-15 deposited with the CCDC.	2024-08-06 downloaded from the CCDC.
;
_cell_angle_alpha 108.810(2)
_cell_angle_beta 99.028(3)
_cell_angle_gamma 100.433(2)
_cell_formula_units_Z 4
_cell_length_a 8.3143(3)
_cell_length_b 18.4365(5)
_cell_length_c 21.3177(7)
_cell_measurement_reflns_used 12037
_cell_measurement_temperature 100.01(10)
_cell_measurement_theta_max 75.7790
_cell_measurement_theta_min 3.9900
_cell_volume 2959.58(18)
_computing_cell_refinement 'CrysAlisPro 1.171.42.49 (Rigaku OD, 2022)'
_computing_data_collection 'CrysAlisPro 1.171.42.49 (Rigaku OD, 2022)'
_computing_data_reduction 'CrysAlisPro 1.171.42.49 (Rigaku OD, 2022)'
_computing_molecular_graphics 'Olex2 1.5 (Dolomanov et al., 2009)'
_computing_publication_material 'Olex2 1.5 (Dolomanov et al., 2009)'
_computing_structure_refinement 'SHELXL 2018/3 (Sheldrick, 2015)'
_computing_structure_solution 'SHELXT  (Sheldrick, 2015)'
_diffrn_ambient_environment N~2~
_diffrn_ambient_temperature 100.01(10)
_diffrn_detector 'CCD plate'
_diffrn_detector_area_resol_mean 10.5908
_diffrn_detector_type Atlas
_diffrn_measured_fraction_theta_full 0.999
_diffrn_measured_fraction_theta_max 0.974
_diffrn_measurement_details
;
List of Runs (angles in degrees, time in seconds):

  # Type    Start    End  Width  t~exp~   \w     \q     \k     \f   Frames
#--------------------------------------------------------------------------
  1  \w    -69.00  32.00   1.00   10.00    --  -40.87  57.00-120.00  101
  2  \w    -87.00  -6.00   1.00   10.00    --  -40.87 125.00 -90.00   81
  3  \w   -115.00 -16.00   1.00   10.00    --  -40.87 -38.00  90.00   99
  4  \w   -115.00 -16.00   1.00   10.00    --  -40.87 -38.00   0.00   99
  5  \w     27.00  97.00   1.00   10.00    --   40.87-125.00-180.00   70
  6  \w     61.00 146.00   1.00   25.00    --  112.00 178.00 -90.00   85
  7  \w     36.00 109.00   1.00   25.00    --  112.00-111.00-180.00   73
  8  \w     36.00 109.00   1.00   25.00    --  112.00-111.00  30.00   73
  9  \w    104.00 178.00   1.00   25.00    --  112.00 111.00  90.00   74
 10  \w     36.00 140.00   1.00   25.00    --  112.00 -30.00 -30.00  104
 11  \w    103.00 178.00   1.00   25.00    --  112.00  77.00  30.00   75
 12  \w    104.00 178.00   1.00   25.00    --  112.00 111.00  60.00   74
 13  \w     36.00 109.00   1.00   25.00    --  112.00-111.00 -60.00   73
 14  \w    103.00 178.00   1.00   25.00    --  112.00  77.00   0.00   75
 15  \w     36.00 109.00   1.00   25.00    --  112.00-111.00 150.00   73
 16  \w     40.00 141.00   1.00   25.00    --  112.00 -61.00   0.00  101
 17  \w     36.00 109.00   1.00   25.00    --  112.00-111.00-120.00   73
 18  \w     36.00 109.00   1.00   25.00    --  112.00-111.00  60.00   73
 19  \w     86.00 178.00   1.00   25.00    --  112.00  45.00 150.00   92
 20  \w   -114.00 -13.00   1.00   10.00    --  -40.87 -57.00-120.00  101
 21  \w   -114.00 -13.00   1.00   10.00    --  -40.87 -57.00 -30.00  101
 22  \w   -115.00 -16.00   1.00   10.00    --  -40.87 -38.00 -90.00   99
 23  \w     13.00 114.00   1.00   10.00    --   40.87  57.00-150.00  101
 24  \w     13.00 114.00   1.00   10.00    --   40.87  57.00 150.00  101
 25  \w    -21.00  73.00   1.00   10.00    --   40.87 -77.00  60.00   94
;
_diffrn_measurement_device 'four-circle diffractometer'
_diffrn_measurement_device_type 'SuperNova, Dual, Cu at home/near, Atlas'
_diffrn_measurement_method '\w scans'
_diffrn_orient_matrix_type 'CrysAlisPro convention (1999,Acta A55,543-557)'
_diffrn_orient_matrix_UB_11 -0.1043136000
_diffrn_orient_matrix_UB_12 0.0131067000
_diffrn_orient_matrix_UB_13 0.0545354000
_diffrn_orient_matrix_UB_21 -0.1432648000
_diffrn_orient_matrix_UB_22 -0.0706217000
_diffrn_orient_matrix_UB_23 -0.0488572000
_diffrn_orient_matrix_UB_31 0.0780796000
_diffrn_orient_matrix_UB_32 -0.0560640000
_diffrn_orient_matrix_UB_33 0.0282250000
_diffrn_radiation_monochromator mirror
_diffrn_radiation_probe x-ray
_diffrn_radiation_type 'Cu K\a'
_diffrn_radiation_wavelength 1.54184
_diffrn_reflns_av_R_equivalents 0.0470
_diffrn_reflns_av_unetI/netI 0.0520
_diffrn_reflns_Laue_measured_fraction_full 0.999
_diffrn_reflns_Laue_measured_fraction_max 0.974
_diffrn_reflns_limit_h_max 10
_diffrn_reflns_limit_h_min -8
_diffrn_reflns_limit_k_max 20
_diffrn_reflns_limit_k_min -22
_diffrn_reflns_limit_l_max 26
_diffrn_reflns_limit_l_min -25
_diffrn_reflns_number 36054
_diffrn_reflns_point_group_measured_fraction_full 0.999
_diffrn_reflns_point_group_measured_fraction_max 0.974
_diffrn_reflns_theta_full 67.684
_diffrn_reflns_theta_max 76.536
_diffrn_reflns_theta_min 4.020
_diffrn_source 'micro-focus sealed X-ray tube'
_diffrn_source_type 'SuperNova (Cu) X-ray Source'
_exptl_absorpt_coefficient_mu 7.532
_exptl_absorpt_correction_T_max 1.00000
_exptl_absorpt_correction_T_min 0.69852
_exptl_absorpt_correction_type multi-scan
_exptl_absorpt_process_details
;
CrysAlisPro 1.171.42.49 (Rigaku Oxford Diffraction, 2022)
Empirical absorption correction using spherical harmonics,
implemented in SCALE3 ABSPACK scaling algorithm.
;
_exptl_crystal_colour red
_exptl_crystal_colour_primary red
_exptl_crystal_density_diffrn 1.747
_exptl_crystal_description plate
_exptl_crystal_F_000 1568
_exptl_crystal_size_max 0.12
_exptl_crystal_size_mid 0.06
_exptl_crystal_size_min 0.03
_refine_diff_density_max 1.959
_refine_diff_density_min -0.851
_refine_diff_density_rms 0.096
_refine_ls_extinction_method none
_refine_ls_goodness_of_fit_ref 1.009
_refine_ls_hydrogen_treatment constr
_refine_ls_matrix_type full
_refine_ls_number_parameters 896
_refine_ls_number_reflns 12140
_refine_ls_number_restraints 53
_refine_ls_restrained_S_all 1.007
_refine_ls_R_factor_all 0.0862
_refine_ls_R_factor_gt 0.0629
_refine_ls_shift/su_max 0.001
_refine_ls_shift/su_mean 0.000
_refine_ls_structure_factor_coef Fsqd
_refine_ls_weighting_details 'w=1/[\s^2^(Fo^2^)+(0.0857P)^2^+4.7802P] where P=(Fo^2^+2Fc^2^)/3'
_refine_ls_weighting_scheme calc
_refine_ls_wR_factor_gt 0.1557
_refine_ls_wR_factor_ref 0.1734
_reflns_Friedel_coverage 0.000
_reflns_number_gt 9138
_reflns_number_total 12140
_reflns_threshold_expression 'I > 2\s(I)'
_cod_data_source_file d4dt02081b2.cif
_cod_data_source_block exp_1172_autored
_cod_depositor_comments 'Adding full bibliography for 7716825.cif.'
_cod_original_cell_volume 2959.58(17)
_cod_database_code 7716825
_shelx_shelxl_version_number 2018/3
_chemical_oxdiff_formula 'Fe S4 N4 O6 F6 C26'
_chemical_oxdiff_usercomment 'SOM267 #4'
_shelx_space_group_comment
;
The symmetry employed for this shelxl refinement is uniquely defined
by the following loop, which should always be used as a source of
symmetry information in preference to the above space-group names.
They are only intended as comments.
;
_reflns_odcompleteness_completeness 99.02
_reflns_odcompleteness_iscentric 1
_reflns_odcompleteness_theta 74.33
_olex2_refinement_description
;
1. Fixed Uiso
 At 1.2 times of:
  All C(H) groups
2. Uiso/Uaniso restraints and constraints
Uanis(C7A) \\sim Ueq: with sigma of 0.1 and sigma for terminal atoms of 0.2
Uanis(C7) \\sim Ueq, Uanis(C7A) \\sim Ueq: with sigma of 0.001 and sigma for
terminal atoms of 0.002
Uanis(Fe2) = Uanis(Fe2A)
Uanis(S1) = Uanis(S1A)
Uanis(N1) = Uanis(N1A)
Uanis(N2) = Uanis(N2A)
Uanis(C8) = Uanis(C8A)
Uanis(C9) = Uanis(C9A)
Uanis(C10) = Uanis(C10A)
Uanis(C11) = Uanis(C11A)
Uanis(C12) = Uanis(C12A)
Uanis(C1) = Uanis(C1A)
Uanis(C2) = Uanis(C2A)
Uanis(C3) = Uanis(C3A)
Uanis(C4) = Uanis(C4A)
Uanis(C5) = Uanis(C5A)
Uanis(C6) = Uanis(C6A)
Uanis(C7) = Uanis(C7A)
3. Same fragment restrains
{S1, N1, C1, C2, C3, C4, C5, C6, C7, N2, C8, C9, C10, C11, C12} sigma for 1-2:
0.02, 1-3: 0.04
as in
{S1A, N1A, C1A, C2A, C3A, C4A, C5A, C6A, C7A, N2A, C8A, C9A, C10A, C11A, C12A}
4. Others
 Sof(Fe2A)=Sof(S1A)=Sof(N1A)=Sof(C1A)=Sof(C2A)=Sof(C3A)=Sof(H3A)=Sof(C4A)=
 Sof(H4A)=Sof(C5A)=Sof(H5A)=Sof(C6A)=Sof(H6A)=Sof(C7A)=Sof(N2A)=Sof(C8A)=
 Sof(C9A)=Sof(H9A)=Sof(C10A)=Sof(H10A)=Sof(C11A)=Sof(H11A)=Sof(C12A)=Sof(H12A)=
 1-FVAR(1)
 Sof(Fe2)=Sof(S1)=Sof(N1)=Sof(C1)=Sof(C2)=Sof(C3)=Sof(H3)=Sof(C4)=Sof(H4)=
 Sof(C5)=Sof(H5)=Sof(C6)=Sof(H6)=Sof(C7)=Sof(N2)=Sof(C8)=Sof(C9)=Sof(H9)=
 Sof(C10)=Sof(H10)=Sof(C11)=Sof(H11)=Sof(C12)=Sof(H12)=FVAR(1)
5.a Aromatic/amide H refined with riding coordinates:
 C01H(H01H), C01I(H01I), C01K(H01K), C01L(H01L), C01N(H01N), C01O(H01O),
 C01P(H01P), C01R(H01R), C01S(H01S), C01V(H01V), C01Y(H01Y), C02A(H02A),
 C02D(H02D), C022(H022), C023(H023), C024(H024), C01U(H01U), C01W(H01W),
 C02B(H02B), C02G(H02G), C02I(H02I), C02J(H02J), C3(H3), C4(H4), C5(H5), C6(H6),
  C9(H9), C10(H10), C11(H11), C12(H12), C3A(H3A), C4A(H4A), C5A(H5A), C6A(H6A),
 C9A(H9A), C10A(H10A), C11A(H11A), C12A(H12A), C021(H021), C027(H027)
;
_olex2_submission_special_instructions 'No special instructions were received'
_oxdiff_exptl_absorpt_empirical_details
;
Empirical correction (ABSPACK) includes:
- Absorption correction using spherical harmonics
- Frame scaling
;
_oxdiff_exptl_absorpt_empirical_full_max 1.343
_oxdiff_exptl_absorpt_empirical_full_min 0.702

loop_
_space_group_symop_operation_xyz
'x, y, z'
'-x, -y, -z'

loop_
_atom_site_label
_atom_site_type_symbol
_atom_site_fract_x
_atom_site_fract_y
_atom_site_fract_z
_atom_site_U_iso_or_equiv
_atom_site_adp_type
_atom_site_occupancy
_atom_site_site_symmetry_order
_atom_site_calc_flag
_atom_site_refinement_flags_posn
_atom_site_refinement_flags_adp
_atom_site_refinement_flags_occupancy
_atom_site_disorder_assembly
_atom_site_disorder_group
Fe01 Fe 0.43537(9) 0.41514(4) 0.74886(3) 0.02848(16) Uani 1 1 d . . . . .
S5 S 0.13299(14) 0.38596(6) 0.53911(5) 0.0324(2) Uani 1 1 d . . . . .
S6 S 0.50336(15) 0.39097(6) 0.95806(5) 0.0363(2) Uani 1 1 d . . . . .
S7 S 0.69207(14) 0.38488(7) 0.63859(5) 0.0351(2) Uani 1 1 d . . . . .
S8 S 0.62174(14) 0.58045(6) 0.87610(5) 0.0303(2) Uani 1 1 d . . . . .
F00B F 0.7212(4) 0.70623(16) 0.84606(16) 0.0485(7) Uani 1 1 d . . . . .
F00C F 0.8554(4) 0.28336(17) 0.66217(15) 0.0463(7) Uani 1 1 d . . . . .
F00D F 0.7675(4) 0.26305(19) 0.55557(15) 0.0529(8) Uani 1 1 d . . . . .
F00H F 0.5931(4) 0.23235(17) 0.61364(17) 0.0564(8) Uani 1 1 d . . . . .
F00J F 0.8161(5) 0.71823(18) 0.94958(16) 0.0679(10) Uani 1 1 d . . . . .
F00M F 0.9193(4) 0.65254(19) 0.86956(19) 0.0587(9) Uani 1 1 d . . . . .
O00E O 0.5972(4) 0.53153(17) 0.80413(15) 0.0319(6) Uani 1 1 d . . . . .
O00F O 0.6445(4) 0.39524(18) 0.70334(15) 0.0344(7) Uani 1 1 d . . . . .
O00G O 0.7061(4) 0.55012(18) 0.92271(15) 0.0366(7) Uani 1 1 d . . . . .
O00L O 0.4800(4) 0.61002(18) 0.89219(16) 0.0385(7) Uani 1 1 d . . . . .
O00R O 0.5589(4) 0.3780(2) 0.58359(16) 0.0460(8) Uani 1 1 d . . . . .
O00S O 0.8536(4) 0.4340(2) 0.64515(18) 0.0439(8) Uani 1 1 d . . . . .
N00V N 0.2946(5) 0.4382(2) 0.66527(17) 0.0296(7) Uani 1 1 d . . . . .
N00W N 0.5028(5) 0.3728(2) 0.83220(18) 0.0318(8) Uani 1 1 d . . . . .
N00X N 0.2907(5) 0.2976(2) 0.67874(18) 0.0303(7) Uani 1 1 d . . . . .
N00Y N 0.2447(5) 0.4376(2) 0.80801(18) 0.0318(8) Uani 1 1 d . . . . .
C01A C 0.4242(6) 0.3982(2) 0.8806(2) 0.0317(9) Uani 1 1 d . . . . .
C01B C 0.2791(6) 0.4305(2) 0.8692(2) 0.0319(9) Uani 1 1 d . . . . .
C01C C 0.2087(5) 0.4882(3) 0.5812(2) 0.0316(9) Uani 1 1 d . . . . .
C01D C 0.2887(5) 0.5043(3) 0.6483(2) 0.0318(9) Uani 1 1 d . . . . .
C01G C 0.6542(6) 0.3483(3) 0.9227(2) 0.0376(10) Uani 1 1 d . . . . .
C01H C 0.2013(6) 0.1560(3) 0.6393(2) 0.0373(10) Uani 1 1 d . . . . .
H01H H 0.200809 0.108690 0.648136 0.045 Uiso 1 1 calc R U . . .
C01I C 0.1955(6) 0.5479(3) 0.5549(2) 0.0357(10) Uani 1 1 d . . . . .
H01I H 0.145837 0.535882 0.508344 0.043 Uiso 1 1 calc R U . . .
C01K C 0.1164(6) 0.1543(3) 0.5768(2) 0.0388(10) Uani 1 1 d . . . . .
H01K H 0.057926 0.105329 0.541729 0.047 Uiso 1 1 calc R U . . .
C01L C 0.2864(6) 0.2291(3) 0.6880(2) 0.0348(9) Uani 1 1 d . . . . .
H01L H 0.345245 0.230624 0.730520 0.042 Uiso 1 1 calc R U . . .
C01M C 0.7790(6) 0.6689(3) 0.8853(3) 0.0406(11) Uani 1 1 d . . . . .
C01N C 0.0061(6) 0.4847(3) 0.8359(2) 0.0400(11) Uani 1 1 d . . . . .
H01N H -0.089657 0.502268 0.822571 0.048 Uiso 1 1 calc R U . . .
C01O C 0.3333(6) 0.6420(3) 0.6681(3) 0.0379(10) Uani 1 1 d . . . . .
H01O H 0.372697 0.695673 0.697952 0.045 Uiso 1 1 calc R U . . .
C01P C 0.1825(6) 0.4511(3) 0.9166(2) 0.0386(10) Uani 1 1 d . . . . .
H01P H 0.210276 0.446019 0.959690 0.046 Uiso 1 1 calc R U . . .
C01R C 0.1108(6) 0.4639(3) 0.7920(2) 0.0338(9) Uani 1 1 d . . . . .
H01R H 0.085979 0.468692 0.748628 0.041 Uiso 1 1 calc R U . . .
C01S C 0.1182(5) 0.2254(3) 0.5662(2) 0.0313(9) Uani 1 1 d . . . . .
H01S H 0.060478 0.225947 0.524206 0.038 Uiso 1 1 calc R U . . .
C01V C 0.7344(6) 0.3056(3) 0.8142(3) 0.0414(11) Uani 1 1 d . . . . .
H01V H 0.722174 0.301501 0.768057 0.050 Uiso 1 1 calc R U . . .
C01X C 0.7289(6) 0.2856(3) 0.6160(2) 0.0420(11) Uani 1 1 d . . . . .
C01Y C 0.3521(6) 0.5837(3) 0.6932(2) 0.0349(9) Uani 1 1 d . . . . .
H01Y H 0.406132 0.596146 0.739436 0.042 Uiso 1 1 calc R U . . .
C02A C 0.8750(7) 0.2836(3) 0.9126(3) 0.0517(14) Uani 1 1 d . . . . .
H02A H 0.959655 0.263408 0.931722 0.062 Uiso 1 1 calc R U . . .
C02D C 0.8525(7) 0.2755(3) 0.8441(3) 0.0494(13) Uani 1 1 d . . . . .
H02D H 0.920021 0.248598 0.817412 0.059 Uiso 1 1 calc R U . . .
C016 C 0.2168(5) 0.3736(2) 0.6134(2) 0.0283(8) Uani 1 1 d . . . . .
C017 C 0.2069(5) 0.2951(2) 0.6187(2) 0.0311(9) Uani 1 1 d . . . . .
C018 C 0.6319(6) 0.3429(2) 0.8550(2) 0.0349(10) Uani 1 1 d . . . . .
C022 C 0.7769(7) 0.3203(3) 0.9532(3) 0.0469(12) Uani 1 1 d . . . . .
H022 H 0.792828 0.326081 0.999846 0.056 Uiso 1 1 calc R U . . .
C023 C 0.0440(6) 0.4792(3) 0.8993(3) 0.0446(11) Uani 1 1 d . . . . .
H023 H -0.023696 0.494484 0.930866 0.054 Uiso 1 1 calc R U . . .
C024 C 0.2577(6) 0.6251(3) 0.5998(3) 0.0393(10) Uani 1 1 d . . . . .
H024 H 0.249122 0.667234 0.584056 0.047 Uiso 1 1 calc R U . . .
Fe2 Fe 0.93423(13) 0.87916(6) 0.75411(5) 0.0314(2) Uani 0.839(2) 1 d . . P A 1
Fe2A Fe 0.9390(8) 0.9080(3) 0.7511(3) 0.0314(2) Uani 0.161(2) 1 d . . P A 2
S2 S 1.01516(17) 0.89262(7) 0.97309(6) 0.0428(3) Uani 1 1 d . . . . .
S3 S 1.11093(16) 1.06601(7) 0.86161(6) 0.0369(2) Uani 1 1 d . . . . .
S4 S 1.19565(14) 0.83972(6) 0.64561(5) 0.0327(2) Uani 1 1 d . . . . .
F00I F 1.1053(4) 0.9574(2) 0.6186(2) 0.0653(10) Uani 1 1 d . . . . .
F00N F 1.3640(4) 0.98503(18) 0.6711(2) 0.0660(10) Uani 1 1 d . . . . .
F00T F 1.2840(4) 0.9117(2) 0.56464(19) 0.0653(9) Uani 1 1 d . . . . .
F010 F 1.1705(5) 1.1660(2) 0.7996(2) 0.0764(11) Uani 1 1 d . . . . .
F011 F 1.3897(5) 1.1308(2) 0.8359(2) 0.0784(12) Uani 1 1 d . . . . .
F013 F 1.2884(6) 1.2109(2) 0.9067(2) 0.0881(13) Uani 1 1 d . . . . .
O6 O 1.0605(4) 0.78705(18) 0.59027(15) 0.0385(7) Uani 1 1 d . . . . .
O5 O 1.3538(4) 0.81842(19) 0.65112(17) 0.0387(7) Uani 1 1 d . . . . .
O1 O 1.0812(4) 1.00319(19) 0.79527(16) 0.0416(8) Uani 1 1 d . . . . .
O4 O 1.1488(4) 0.8679(2) 0.71081(16) 0.0410(7) Uani 1 1 d . . . . .
O2 O 1.2120(5) 1.0523(2) 0.91595(17) 0.0461(8) Uani 1 1 d . . . . .
O3 O 0.9675(5) 1.0954(2) 0.87510(19) 0.0487(9) Uani 1 1 d . . . . .
N012 N 1.0129(5) 0.8601(2) 0.8456(2) 0.0401(9) Uani 1 1 d . . . . .
N014 N 0.7444(5) 0.9142(2) 0.8124(2) 0.0419(9) Uani 1 1 d . . . . .
C01F C 0.9341(6) 0.8890(2) 0.8925(2) 0.0362(10) Uani 1 1 d . . . . .
C01J C 0.7828(6) 0.9175(3) 0.8761(2) 0.0423(11) Uani 1 1 d . . . . .
C01T C 1.1455(7) 0.8356(3) 0.8722(3) 0.0442(12) Uani 1 1 d . . . . .
C01U C 0.5084(6) 0.9671(3) 0.8365(2) 0.0433(11) Uani 1 1 d . . . . .
H01U H 0.413857 0.983879 0.820456 0.052 Uiso 1 1 calc R U . . .
C01W C 0.6897(6) 0.9440(3) 0.9232(2) 0.0422(11) Uani 1 1 d . . . . .
H01W H 0.719790 0.944137 0.968134 0.051 Uiso 1 1 calc R U . . .
C02B C 1.3731(8) 0.7728(3) 0.8693(3) 0.0527(14) Uani 1 1 d . . . . .
H02B H 1.444226 0.745363 0.845389 0.063 Uiso 1 1 calc R U . . .
C02F C 1.2485(8) 1.1474(3) 0.8505(3) 0.0558(14) Uani 1 1 d . . . . .
C02G C 0.5486(7) 0.9710(3) 0.9030(3) 0.0491(13) Uani 1 1 d . . . . .
H02G H 0.483586 0.991312 0.934296 0.059 Uiso 1 1 calc R U . . .
C02I C 1.2968(8) 0.8273(3) 0.9769(3) 0.0531(14) Uani 1 1 d . . . . .
H02I H 1.315391 0.839031 1.024607 0.064 Uiso 1 1 calc R U . . .
C02J C 1.3937(9) 0.7881(3) 0.9384(3) 0.0593(15) Uani 1 1 d . . . . .
H02J H 1.479240 0.770586 0.960263 0.071 Uiso 1 1 calc R U . . .
S1 S 0.62189(18) 0.81027(9) 0.53892(7) 0.0397(3) Uani 0.839(2) 1 d D . P A 1
N1 N 0.7779(5) 0.8811(3) 0.6645(2) 0.0316(9) Uani 0.839(2) 1 d D . P A 1
C1 C 0.7569(7) 0.9405(3) 0.6396(3) 0.0360(12) Uani 0.839(2) 1 d D . P A 1
C2 C 0.6770(15) 0.9128(5) 0.5705(4) 0.0403(16) Uani 0.839(2) 1 d D . P A 1
C3 C 0.6551(9) 0.9648(4) 0.5371(3) 0.0482(15) Uani 0.839(2) 1 d D . P A 1
H3 H 0.606179 0.945889 0.489623 0.058 Uiso 0.839(2) 1 calc R U P A 1
C4 C 0.7064(9) 1.0447(4) 0.5748(4) 0.0525(16) Uani 0.839(2) 1 d D . P A 1
H4 H 0.691818 1.081189 0.552824 0.063 Uiso 0.839(2) 1 calc R U P A 1
C5 C 0.7791(12) 1.0732(4) 0.6444(4) 0.0468(18) Uani 0.839(2) 1 d D . P A 1
H5 H 0.810469 1.128507 0.669404 0.056 Uiso 0.839(2) 1 calc R U P A 1
C6 C 0.8056(13) 1.0215(4) 0.6771(5) 0.0438(19) Uani 0.839(2) 1 d D . P A 1
H6 H 0.856355 1.040825 0.724388 0.053 Uiso 0.839(2) 1 calc R U P A 1
C7 C 0.7143(11) 0.8110(4) 0.6178(3) 0.0320(11) Uani 0.839(2) 1 d D U P A 1
N2 N 0.8176(6) 0.7540(3) 0.6943(2) 0.0356(10) Uani 0.839(2) 1 d D . P A 1
C8 C 0.7257(7) 0.7396(3) 0.6322(3) 0.0335(11) Uani 0.839(2) 1 d D . P A 1
C9 C 0.6532(15) 0.6637(4) 0.5850(4) 0.0402(15) Uani 0.839(2) 1 d D . P A 1
H9 H 0.586513 0.655515 0.541685 0.048 Uiso 0.839(2) 1 calc R U P A 1
C10 C 0.6806(8) 0.6001(4) 0.6027(3) 0.0452(14) Uani 0.839(2) 1 d D . P A 1
H10 H 0.633700 0.547557 0.571356 0.054 Uiso 0.839(2) 1 calc R U P A 1
C11 C 0.7761(18) 0.6138(4) 0.6660(5) 0.045(2) Uani 0.839(2) 1 d D . P A 1
H11 H 0.797676 0.571157 0.678974 0.054 Uiso 0.839(2) 1 calc R U P A 1
C12 C 0.8410(11) 0.6923(4) 0.7109(3) 0.0395(16) Uani 0.839(2) 1 d D . P A 1
H12 H 0.904463 0.702008 0.755190 0.047 Uiso 0.839(2) 1 calc R U P A 1
S1A S 0.6072(9) 0.7387(4) 0.5455(3) 0.0397(3) Uani 0.161(2) 1 d D . P A 2
N1A N 0.783(3) 0.8045(10) 0.6676(9) 0.0316(9) Uani 0.161(2) 1 d D . P A 2
C1A C 0.759(4) 0.7236(12) 0.6537(13) 0.0360(12) Uani 0.161(2) 1 d D . P A 2
C2A C 0.650(8) 0.6777(13) 0.5898(18) 0.0403(16) Uani 0.161(2) 1 d D . P A 2
C3A C 0.629(4) 0.5960(13) 0.5622(14) 0.0482(15) Uani 0.161(2) 1 d D . P A 2
H3A H 0.573701 0.566074 0.516054 0.058 Uiso 0.161(2) 1 calc R U P A 2
C4A C 0.694(4) 0.5609(17) 0.6051(16) 0.0525(16) Uani 0.161(2) 1 d D . P A 2
H4A H 0.666390 0.504779 0.590181 0.063 Uiso 0.161(2) 1 calc R U P A 2
C5A C 0.797(11) 0.6046(19) 0.670(3) 0.0468(18) Uani 0.161(2) 1 d D . P A 2
H5A H 0.837804 0.578211 0.698153 0.056 Uiso 0.161(2) 1 calc R U P A 2
C6A C 0.840(6) 0.6861(18) 0.6925(18) 0.0438(19) Uani 0.161(2) 1 d D . P A 2
H6A H 0.922557 0.716284 0.733497 0.053 Uiso 0.161(2) 1 calc R U P A 2
C7A C 0.707(6) 0.8217(11) 0.6174(12) 0.0320(11) Uani 0.161(2) 1 d D U P A 2
N2A N 0.827(3) 0.9549(10) 0.6776(10) 0.0356(10) Uani 0.161(2) 1 d D . P A 2
C8A C 0.733(4) 0.9023(11) 0.6179(11) 0.0335(11) Uani 0.161(2) 1 d D . P A 2
C9A C 0.680(9) 0.9200(18) 0.5612(17) 0.0402(15) Uani 0.161(2) 1 d D . P A 2
H9A H 0.623286 0.879172 0.518828 0.048 Uiso 0.161(2) 1 calc R U P A 2
C10A C 0.709(4) 0.9986(16) 0.5674(14) 0.0452(14) Uani 0.161(2) 1 d D . P A 2
H10A H 0.678328 1.013879 0.529595 0.054 Uiso 0.161(2) 1 calc R U P A 2
C11A C 0.787(8) 1.0534(17) 0.6313(17) 0.045(2) Uani 0.161(2) 1 d D . P A 2
H11A H 0.805471 1.108047 0.638173 0.054 Uiso 0.161(2) 1 calc R U P A 2
C12A C 0.838(9) 1.0308(15) 0.686(2) 0.0395(16) Uani 0.161(2) 1 d D . P A 2
H12A H 0.882266 1.070085 0.730650 0.047 Uiso 0.161(2) 1 calc R U P A 2
C020 C 1.1706(7) 0.8485(3) 0.9419(3) 0.0439(11) Uani 1 1 d . . . . .
C021 C 0.6098(6) 0.9378(3) 0.7938(3) 0.0437(11) Uani 1 1 d . . . . .
H021 H 0.580532 0.934507 0.747830 0.052 Uiso 1 1 calc R U . . .
C025 C 1.2392(7) 0.9285(3) 0.6249(3) 0.0470(12) Uani 1 1 d . . . . .
C027 C 1.2514(7) 0.7965(3) 0.8344(3) 0.0477(12) Uani 1 1 d . . . . .
H027 H 1.238838 0.787083 0.787139 0.057 Uiso 1 1 calc R U . . .

loop_
_atom_site_aniso_label
_atom_site_aniso_U_11
_atom_site_aniso_U_22
_atom_site_aniso_U_33
_atom_site_aniso_U_23
_atom_site_aniso_U_13
_atom_site_aniso_U_12
Fe01 0.0336(4) 0.0281(3) 0.0233(3) 0.0088(3) 0.0066(3) 0.0075(3)
S5 0.0369(6) 0.0297(5) 0.0287(5) 0.0100(4) 0.0050(4) 0.0069(4)
S6 0.0484(7) 0.0319(5) 0.0276(5) 0.0120(4) 0.0077(5) 0.0060(5)
S7 0.0319(5) 0.0406(6) 0.0288(5) 0.0067(4) 0.0062(4) 0.0106(4)
S8 0.0377(6) 0.0246(5) 0.0275(5) 0.0088(4) 0.0090(4) 0.0049(4)
F00B 0.0602(19) 0.0363(15) 0.0619(19) 0.0293(14) 0.0246(15) 0.0127(13)
F00C 0.0457(16) 0.0475(16) 0.0466(16) 0.0118(13) 0.0123(13) 0.0220(13)
F00D 0.0482(17) 0.0595(19) 0.0405(16) -0.0014(14) 0.0176(13) 0.0177(15)
F00H 0.0493(18) 0.0382(16) 0.067(2) 0.0013(14) 0.0200(16) 0.0027(13)
F00J 0.095(3) 0.0394(17) 0.0456(18) 0.0059(14) 0.0078(18) -0.0169(17)
F00M 0.0424(17) 0.0522(18) 0.088(3) 0.0371(18) 0.0176(16) 0.0039(14)
O00E 0.0380(17) 0.0278(14) 0.0310(15) 0.0109(12) 0.0111(13) 0.0078(12)
O00F 0.0344(16) 0.0356(16) 0.0320(16) 0.0077(13) 0.0083(13) 0.0131(13)
O00G 0.0468(19) 0.0329(16) 0.0315(16) 0.0155(13) 0.0076(14) 0.0075(14)
O00L 0.049(2) 0.0313(16) 0.0393(18) 0.0116(13) 0.0193(15) 0.0142(14)
O00R 0.0399(19) 0.071(2) 0.0268(16) 0.0128(16) 0.0091(14) 0.0207(17)
O00S 0.0383(19) 0.0435(19) 0.046(2) 0.0122(16) 0.0111(15) 0.0082(15)
N00V 0.0346(19) 0.0266(17) 0.0266(17) 0.0071(14) 0.0089(14) 0.0080(14)
N00W 0.041(2) 0.0269(17) 0.0288(18) 0.0108(14) 0.0082(15) 0.0096(15)
N00X 0.039(2) 0.0232(16) 0.0296(18) 0.0092(14) 0.0111(15) 0.0063(15)
N00Y 0.0324(19) 0.0324(18) 0.0295(18) 0.0080(15) 0.0109(15) 0.0084(15)
C01A 0.042(2) 0.0232(19) 0.025(2) 0.0062(15) 0.0063(17) 0.0012(17)
C01B 0.038(2) 0.025(2) 0.026(2) 0.0032(16) 0.0106(17) 0.0007(17)
C01C 0.032(2) 0.030(2) 0.034(2) 0.0133(17) 0.0081(18) 0.0072(17)
C01D 0.032(2) 0.033(2) 0.034(2) 0.0145(18) 0.0110(18) 0.0111(18)
C01G 0.046(3) 0.028(2) 0.035(2) 0.0117(18) 0.002(2) 0.0047(19)
C01H 0.048(3) 0.025(2) 0.036(2) 0.0103(18) 0.011(2) 0.0028(19)
C01I 0.037(2) 0.035(2) 0.037(2) 0.0170(19) 0.0070(19) 0.0074(19)
C01K 0.041(3) 0.031(2) 0.039(2) 0.0068(19) 0.011(2) 0.0048(19)
C01L 0.044(3) 0.029(2) 0.032(2) 0.0125(18) 0.0083(19) 0.0068(19)
C01M 0.044(3) 0.032(2) 0.042(3) 0.015(2) 0.008(2) -0.001(2)
C01N 0.032(2) 0.047(3) 0.033(2) 0.003(2) 0.0067(18) 0.012(2)
C01O 0.040(3) 0.024(2) 0.047(3) 0.0085(19) 0.012(2) 0.0076(18)
C01P 0.040(3) 0.042(3) 0.026(2) 0.0082(19) 0.0081(18) 0.001(2)
C01R 0.033(2) 0.035(2) 0.031(2) 0.0078(18) 0.0089(18) 0.0098(18)
C01S 0.030(2) 0.034(2) 0.026(2) 0.0067(17) 0.0085(17) 0.0055(17)
C01V 0.048(3) 0.036(2) 0.038(3) 0.011(2) 0.004(2) 0.017(2)
C01X 0.042(3) 0.038(2) 0.036(2) -0.0003(19) 0.011(2) 0.009(2)
C01Y 0.039(2) 0.031(2) 0.035(2) 0.0109(18) 0.0083(19) 0.0092(19)
C02A 0.061(3) 0.039(3) 0.053(3) 0.018(2) -0.004(3) 0.017(2)
C02D 0.057(3) 0.038(3) 0.052(3) 0.009(2) 0.009(3) 0.026(2)
C016 0.031(2) 0.029(2) 0.025(2) 0.0095(16) 0.0083(16) 0.0070(16)
C017 0.032(2) 0.031(2) 0.029(2) 0.0081(17) 0.0122(17) 0.0069(17)
C018 0.044(3) 0.0229(19) 0.034(2) 0.0083(17) 0.0023(19) 0.0093(18)
C022 0.062(3) 0.036(3) 0.041(3) 0.016(2) 0.000(2) 0.013(2)
C023 0.040(3) 0.049(3) 0.036(3) 0.007(2) 0.013(2) 0.002(2)
C024 0.040(3) 0.035(2) 0.047(3) 0.019(2) 0.012(2) 0.012(2)
Fe2 0.0432(5) 0.0255(6) 0.0224(4) 0.0076(4) 0.0068(3) 0.0037(5)
Fe2A 0.0432(5) 0.0255(6) 0.0224(4) 0.0076(4) 0.0068(3) 0.0037(5)
S2 0.0563(8) 0.0326(6) 0.0345(6) 0.0094(5) 0.0103(5) 0.0039(5)
S3 0.0479(7) 0.0337(5) 0.0307(5) 0.0122(4) 0.0138(5) 0.0084(5)
S4 0.0373(6) 0.0281(5) 0.0296(5) 0.0079(4) 0.0061(4) 0.0070(4)
F00I 0.0506(19) 0.0542(19) 0.112(3) 0.049(2) 0.0243(19) 0.0239(16)
F00N 0.0507(19) 0.0374(16) 0.102(3) 0.0269(18) 0.0036(18) 0.0011(14)
F00T 0.066(2) 0.083(2) 0.075(2) 0.055(2) 0.0305(18) 0.0247(19)
F010 0.109(3) 0.069(2) 0.086(3) 0.056(2) 0.046(2) 0.032(2)
F011 0.065(2) 0.068(2) 0.120(3) 0.047(2) 0.048(2) 0.0111(19)
F013 0.117(4) 0.0387(19) 0.094(3) 0.0119(19) 0.043(3) -0.009(2)
O6 0.0433(18) 0.0345(16) 0.0304(16) 0.0049(13) 0.0062(13) 0.0064(14)
O5 0.0358(17) 0.0353(16) 0.0422(18) 0.0107(14) 0.0050(14) 0.0115(14)
O1 0.051(2) 0.0391(18) 0.0322(17) 0.0101(14) 0.0123(15) 0.0086(15)
O4 0.0405(18) 0.0415(18) 0.0317(17) 0.0031(14) 0.0065(14) 0.0079(15)
O2 0.055(2) 0.0464(19) 0.0327(17) 0.0129(15) 0.0078(15) 0.0068(16)
O3 0.058(2) 0.048(2) 0.048(2) 0.0183(17) 0.0228(17) 0.0196(18)
N012 0.047(2) 0.0309(19) 0.035(2) 0.0060(16) 0.0095(18) 0.0031(17)
N014 0.037(2) 0.045(2) 0.033(2) 0.0035(17) 0.0087(17) 0.0038(18)
C01F 0.043(3) 0.026(2) 0.030(2) 0.0058(17) 0.0050(19) -0.0053(18)
C01J 0.046(3) 0.036(2) 0.035(2) 0.0023(19) 0.016(2) -0.001(2)
C01T 0.050(3) 0.023(2) 0.052(3) 0.010(2) 0.004(2) 0.003(2)
C01U 0.038(3) 0.050(3) 0.034(2) 0.006(2) 0.010(2) 0.008(2)
C01W 0.049(3) 0.042(3) 0.025(2) 0.0052(19) 0.010(2) -0.001(2)
C02B 0.060(3) 0.040(3) 0.059(3) 0.013(2) 0.013(3) 0.023(3)
C02F 0.071(4) 0.040(3) 0.060(4) 0.019(3) 0.029(3) 0.008(3)
C02G 0.048(3) 0.051(3) 0.039(3) 0.006(2) 0.017(2) 0.002(2)
C02I 0.080(4) 0.033(3) 0.047(3) 0.017(2) 0.009(3) 0.017(3)
C02J 0.078(4) 0.044(3) 0.062(4) 0.023(3) 0.015(3) 0.025(3)
S1 0.0397(7) 0.0484(8) 0.0260(6) 0.0085(5) 0.0069(5) 0.0084(6)
N1 0.032(2) 0.036(2) 0.024(2) 0.0078(17) 0.0083(16) 0.0060(18)
C1 0.037(3) 0.037(3) 0.038(3) 0.017(2) 0.013(3) 0.009(3)
C2 0.034(3) 0.051(4) 0.041(4) 0.022(3) 0.011(3) 0.011(3)
C3 0.049(4) 0.067(4) 0.041(3) 0.030(3) 0.016(3) 0.021(3)
C4 0.054(4) 0.056(4) 0.065(4) 0.037(4) 0.020(3) 0.021(3)
C5 0.049(4) 0.041(4) 0.055(4) 0.023(3) 0.014(4) 0.011(4)
C6 0.047(6) 0.041(3) 0.041(4) 0.013(3) 0.009(3) 0.011(3)
C7 0.0317(12) 0.0326(12) 0.0314(12) 0.0111(8) 0.0083(7) 0.0075(7)
N2 0.046(3) 0.028(2) 0.027(2) 0.0060(18) 0.0102(19) 0.0003(19)
C8 0.033(3) 0.036(3) 0.025(3) 0.005(2) 0.011(2) 0.000(2)
C9 0.044(3) 0.036(3) 0.032(3) 0.002(2) 0.014(3) 0.004(3)
C10 0.047(4) 0.033(3) 0.047(4) 0.004(3) 0.020(3) 0.002(3)
C11 0.056(6) 0.025(3) 0.051(4) 0.010(3) 0.017(3) 0.007(3)
C12 0.056(4) 0.033(3) 0.028(3) 0.008(2) 0.015(3) 0.007(3)
S1A 0.0397(7) 0.0484(8) 0.0260(6) 0.0085(5) 0.0069(5) 0.0084(6)
N1A 0.032(2) 0.036(2) 0.024(2) 0.0078(17) 0.0083(16) 0.0060(18)
C1A 0.037(3) 0.037(3) 0.038(3) 0.017(2) 0.013(3) 0.009(3)
C2A 0.034(3) 0.051(4) 0.041(4) 0.022(3) 0.011(3) 0.011(3)
C3A 0.049(4) 0.067(4) 0.041(3) 0.030(3) 0.016(3) 0.021(3)
C4A 0.054(4) 0.056(4) 0.065(4) 0.037(4) 0.020(3) 0.021(3)
C5A 0.049(4) 0.041(4) 0.055(4) 0.023(3) 0.014(4) 0.011(4)
C6A 0.047(6) 0.041(3) 0.041(4) 0.013(3) 0.009(3) 0.011(3)
C7A 0.0317(12) 0.0326(12) 0.0314(12) 0.0111(8) 0.0083(7) 0.0075(7)
N2A 0.046(3) 0.028(2) 0.027(2) 0.0060(18) 0.0102(19) 0.0003(19)
C8A 0.033(3) 0.036(3) 0.025(3) 0.005(2) 0.011(2) 0.000(2)
C9A 0.044(3) 0.036(3) 0.032(3) 0.002(2) 0.014(3) 0.004(3)
C10A 0.047(4) 0.033(3) 0.047(4) 0.004(3) 0.020(3) 0.002(3)
C11A 0.056(6) 0.025(3) 0.051(4) 0.010(3) 0.017(3) 0.007(3)
C12A 0.056(4) 0.033(3) 0.028(3) 0.008(2) 0.015(3) 0.007(3)
C020 0.056(3) 0.030(2) 0.041(3) 0.011(2) 0.007(2) 0.004(2)
C021 0.037(3) 0.052(3) 0.037(3) 0.010(2) 0.008(2) 0.008(2)
C025 0.039(3) 0.042(3) 0.064(3) 0.028(3) 0.006(2) 0.010(2)
C027 0.055(3) 0.034(2) 0.047(3) 0.006(2) 0.006(2) 0.012(2)

loop_
_atom_type_symbol
_atom_type_description
_atom_type_scat_dispersion_real
_atom_type_scat_dispersion_imag
_atom_type_scat_source
C C 0.0181 0.0091 'International Tables Vol C Tables 4.2.6.8 and 6.1.1.4'
H H 0.0000 0.0000 'International Tables Vol C Tables 4.2.6.8 and 6.1.1.4'
F F 0.0727 0.0534 'International Tables Vol C Tables 4.2.6.8 and 6.1.1.4'
Fe Fe -1.1336 3.1974 'International Tables Vol C Tables 4.2.6.8 and 6.1.1.4'
N N 0.0311 0.0180 'International Tables Vol C Tables 4.2.6.8 and 6.1.1.4'
O O 0.0492 0.0322 'International Tables Vol C Tables 4.2.6.8 and 6.1.1.4'
S S 0.3331 0.5567 'International Tables Vol C Tables 4.2.6.8 and 6.1.1.4'

loop_
_geom_angle_atom_site_label_1
_geom_angle_atom_site_label_2
_geom_angle_atom_site_label_3
_geom_angle
_geom_angle_site_symmetry_1
_geom_angle_site_symmetry_3
_geom_angle_publ_flag
O00E Fe01 O00F 83.59(12) . . ?
O00E Fe01 N00V 99.17(12) . . ?
O00E Fe01 N00W 93.24(12) . . ?
O00E Fe01 N00X 170.44(13) . . ?
O00E Fe01 N00Y 93.00(13) . . ?
O00F Fe01 N00V 95.42(12) . . ?
O00F Fe01 N00W 97.46(13) . . ?
O00F Fe01 N00X 88.48(13) . . ?
O00F Fe01 N00Y 172.37(13) . . ?
N00V Fe01 N00W 163.02(15) . . ?
N00V Fe01 N00X 76.22(13) . . ?
N00V Fe01 N00Y 91.85(13) . . ?
N00X Fe01 N00W 93.08(13) . . ?
N00X Fe01 N00Y 95.50(14) . . ?
N00Y Fe01 N00W 75.86(14) . . ?
C016 S5 C01C 88.7(2) . . ?
C01A S6 C01G 89.0(2) . . ?
O00F S7 C01X 101.4(2) . . ?
O00R S7 O00F 114.84(19) . . ?
O00R S7 C01X 104.1(2) . . ?
O00S S7 O00F 113.7(2) . . ?
O00S S7 O00R 117.0(2) . . ?
O00S S7 C01X 103.2(2) . . ?
O00E S8 C01M 102.5(2) . . ?
O00G S8 O00E 113.92(18) . . ?
O00G S8 C01M 102.9(2) . . ?
O00L S8 O00E 114.00(19) . . ?
O00L S8 O00G 117.4(2) . . ?
O00L S8 C01M 103.6(2) . . ?
S8 O00E Fe01 128.22(18) . . ?
S7 O00F Fe01 139.80(19) . . ?
C01D N00V Fe01 135.6(3) . . ?
C016 N00V Fe01 112.8(3) . . ?
C016 N00V C01D 110.6(4) . . ?
C01A N00W Fe01 111.3(3) . . ?
C01A N00W C018 110.3(4) . . ?
C018 N00W Fe01 136.3(3) . . ?
C01L N00X Fe01 126.9(3) . . ?
C01L N00X C017 117.7(4) . . ?
C017 N00X Fe01 115.2(3) . . ?
C01B N00Y Fe01 114.6(3) . . ?
C01R N00Y Fe01 126.6(3) . . ?
C01R N00Y C01B 118.5(4) . . ?
N00W C01A S6 116.0(3) . . ?
N00W C01A C01B 121.4(4) . . ?
C01B C01A S6 122.6(3) . . ?
N00Y C01B C01A 114.1(4) . . ?
N00Y C01B C01P 122.6(4) . . ?
C01P C01B C01A 123.3(4) . . ?
C01D C01C S5 109.4(3) . . ?
C01D C01C C01I 122.5(4) . . ?
C01I C01C S5 128.1(4) . . ?
N00V C01D C01C 115.0(4) . . ?
N00V C01D C01Y 125.5(4) . . ?
C01C C01D C01Y 119.5(4) . . ?
C018 C01G S6 109.2(3) . . ?
C022 C01G S6 128.1(4) . . ?
C022 C01G C018 122.6(5) . . ?
C01K C01H H01H 121.2 . . ?
C01L C01H H01H 121.2 . . ?
C01L C01H C01K 117.7(4) . . ?
C01C C01I H01I 121.5 . . ?
C024 C01I C01C 117.1(4) . . ?
C024 C01I H01I 121.5 . . ?
C01H C01K H01K 120.3 . . ?
C01H C01K C01S 119.4(4) . . ?
C01S C01K H01K 120.3 . . ?
N00X C01L C01H 123.9(4) . . ?
N00X C01L H01L 118.0 . . ?
C01H C01L H01L 118.0 . . ?
F00B C01M S8 111.5(3) . . ?
F00J C01M S8 108.7(3) . . ?
F00J C01M F00B 107.9(4) . . ?
F00M C01M S8 112.4(3) . . ?
F00M C01M F00B 107.8(4) . . ?
F00M C01M F00J 108.4(4) . . ?
C01R C01N H01N 120.7 . . ?
C023 C01N H01N 120.7 . . ?
C023 C01N C01R 118.7(5) . . ?
C01Y C01O H01O 119.0 . . ?
C01Y C01O C024 122.1(4) . . ?
C024 C01O H01O 119.0 . . ?
C01B C01P H01P 120.9 . . ?
C01B C01P C023 118.3(4) . . ?
C023 C01P H01P 120.9 . . ?
N00Y C01R C01N 122.7(4) . . ?
N00Y C01R H01R 118.6 . . ?
C01N C01R H01R 118.6 . . ?
C01K C01S H01S 121.0 . . ?
C017 C01S C01K 117.9(4) . . ?
C017 C01S H01S 121.0 . . ?
C02D C01V H01V 121.2 . . ?
C02D C01V C018 117.6(5) . . ?
C018 C01V H01V 121.2 . . ?
F00C C01X S7 111.1(3) . . ?
F00D C01X S7 111.0(4) . . ?
F00D C01X F00C 108.1(4) . . ?
F00D C01X F00H 108.2(4) . . ?
F00H C01X S7 111.3(3) . . ?
F00H C01X F00C 107.0(4) . . ?
C01D C01Y H01Y 121.1 . . ?
C01O C01Y C01D 117.9(4) . . ?
C01O C01Y H01Y 121.1 . . ?
C02D C02A H02A 119.2 . . ?
C022 C02A H02A 119.2 . . ?
C022 C02A C02D 121.6(5) . . ?
C01V C02D C02A 121.5(5) . . ?
C01V C02D H02D 119.2 . . ?
C02A C02D H02D 119.2 . . ?
N00V C016 S5 116.2(3) . . ?
N00V C016 C017 120.9(4) . . ?
C017 C016 S5 122.9(3) . . ?
N00X C017 C01S 123.4(4) . . ?
N00X C017 C016 113.9(4) . . ?
C01S C017 C016 122.7(4) . . ?
N00W C018 C01G 115.4(4) . . ?
N00W C018 C01V 125.0(4) . . ?
C01G C018 C01V 119.6(4) . . ?
C01G C022 H022 121.5 . . ?
C02A C022 C01G 117.0(5) . . ?
C02A C022 H022 121.5 . . ?
C01N C023 C01P 119.3(5) . . ?
C01N C023 H023 120.4 . . ?
C01P C023 H023 120.4 . . ?
C01I C024 C01O 120.9(4) . . ?
C01I C024 H024 119.5 . . ?
C01O C024 H024 119.5 . . ?
O1 Fe2 N014 89.65(14) . . ?
O4 Fe2 O1 79.34(13) . . ?
O4 Fe2 N014 168.59(15) . . ?
O4 Fe2 N1 94.91(15) . . ?
O4 Fe2 N2 89.05(16) . . ?
N012 Fe2 O1 93.57(14) . . ?
N012 Fe2 O4 100.76(15) . . ?
N012 Fe2 N014 76.75(16) . . ?
N012 Fe2 N1 161.69(17) . . ?
N012 Fe2 N2 94.48(16) . . ?
N1 Fe2 O1 98.61(15) . . ?
N1 Fe2 N014 89.65(16) . . ?
N1 Fe2 N2 76.25(17) . . ?
N2 Fe2 O1 166.94(15) . . ?
N2 Fe2 N014 102.20(17) . . ?
O1 Fe2A O4 87.5(3) . . ?
O1 Fe2A N014 101.1(3) . . ?
O1 Fe2A N1A 159.7(6) . . ?
O1 Fe2A N2A 88.5(6) . . ?
O4 Fe2A N014 156.8(3) . . ?
N1A Fe2A O4 84.4(6) . . ?
N1A Fe2A N014 93.5(6) . . ?
N1A Fe2A N2A 75.5(6) . . ?
N2A Fe2A O4 103.9(7) . . ?
N2A Fe2A N014 97.9(7) . . ?
C01F S2 C020 89.0(2) . . ?
O1 S3 C02F 101.7(2) . . ?
O2 S3 O1 113.5(2) . . ?
O2 S3 C02F 103.8(3) . . ?
O3 S3 O1 114.5(2) . . ?
O3 S3 O2 117.3(2) . . ?
O3 S3 C02F 103.4(3) . . ?
O6 S4 O5 117.0(2) . . ?
O6 S4 O4 114.4(2) . . ?
O6 S4 C025 103.4(2) . . ?
O5 S4 O4 113.2(2) . . ?
O5 S4 C025 103.6(2) . . ?
O4 S4 C025 102.8(2) . . ?
S3 O1 Fe2 132.1(2) . . ?
S3 O1 Fe2A 136.0(3) . . ?
S4 O4 Fe2 141.9(2) . . ?
S4 O4 Fe2A 139.1(3) . . ?
C01F N012 Fe2 113.6(3) . . ?
C01F N012 C01T 110.3(4) . . ?
C01T N012 Fe2 135.1(4) . . ?
C01J N014 Fe2 113.4(3) . . ?
C01J N014 Fe2A 120.1(4) . . ?
C021 N014 Fe2 128.8(3) . . ?
C021 N014 Fe2A 119.5(4) . . ?
C021 N014 C01J 117.5(4) . . ?
N012 C01F S2 116.8(4) . . ?
N012 C01F C01J 120.8(4) . . ?
C01J C01F S2 122.5(4) . . ?
N014 C01J C01F 114.0(4) . . ?
N014 C01J C01W 123.3(5) . . ?
C01W C01J C01F 122.6(5) . . ?
N012 C01T C020 115.5(5) . . ?
N012 C01T C027 125.4(5) . . ?
C020 C01T C027 119.1(5) . . ?
C02G C01U H01U 121.0 . . ?
C02G C01U C021 118.1(5) . . ?
C021 C01U H01U 121.0 . . ?
C01J C01W H01W 120.8 . . ?
C01J C01W C02G 118.5(5) . . ?
C02G C01W H01W 120.8 . . ?
C02J C02B H02B 119.3 . . ?
C027 C02B H02B 119.3 . . ?
C027 C02B C02J 121.5(5) . . ?
F010 C02F S3 110.5(4) . . ?
F011 C02F S3 112.7(4) . . ?
F011 C02F F010 107.7(5) . . ?
F013 C02F S3 110.1(4) . . ?
F013 C02F F010 107.7(5) . . ?
F013 C02F F011 108.0(6) . . ?
C01U C02G C01W 118.0(5) . . ?
C01U C02G H02G 121.0 . . ?
C01W C02G H02G 121.0 . . ?
C02J C02I H02I 122.1 . . ?
C02J C02I C020 115.8(5) . . ?
C020 C02I H02I 122.1 . . ?
C02B C02J H02J 118.4 . . ?
C02I C02J C02B 123.2(6) . . ?
C02I C02J H02J 118.4 . . ?
C7 S1 C2 89.7(3) . . ?
C1 N1 Fe2 133.6(4) . . ?
C7 N1 Fe2 113.0(4) . . ?
C7 N1 C1 111.8(5) . . ?
N1 C1 C2 114.0(6) . . ?
N1 C1 C6 126.0(6) . . ?
C6 C1 C2 119.9(6) . . ?
C1 C2 S1 109.4(5) . . ?
C3 C2 S1 129.5(6) . . ?
C3 C2 C1 121.0(8) . . ?
C2 C3 H3 121.0 . . ?
C4 C3 C2 118.0(7) . . ?
C4 C3 H3 121.0 . . ?
C3 C4 H4 119.2 . . ?
C3 C4 C5 121.6(6) . . ?
C5 C4 H4 119.2 . . ?
C4 C5 H5 119.8 . . ?
C6 C5 C4 120.4(7) . . ?
C6 C5 H5 119.8 . . ?
C1 C6 H6 120.5 . . ?
C5 C6 C1 118.9(7) . . ?
C5 C6 H6 120.5 . . ?
N1 C7 S1 114.9(5) . . ?
N1 C7 C8 121.3(5) . . ?
C8 C7 S1 123.8(4) . . ?
C8 N2 Fe2 114.7(4) . . ?
C12 N2 Fe2 127.0(4) . . ?
C12 N2 C8 118.0(5) . . ?
N2 C8 C7 113.8(5) . . ?
N2 C8 C9 123.0(6) . . ?
C9 C8 C7 123.2(6) . . ?
C8 C9 H9 120.8 . . ?
C10 C9 C8 118.3(7) . . ?
C10 C9 H9 120.8 . . ?
C9 C10 H10 120.3 . . ?
C11 C10 C9 119.5(6) . . ?
C11 C10 H10 120.3 . . ?
C10 C11 H11 120.9 . . ?
C10 C11 C12 118.2(6) . . ?
C12 C11 H11 120.9 . . ?
N2 C12 C11 123.0(6) . . ?
N2 C12 H12 118.5 . . ?
C11 C12 H12 118.5 . . ?
C7A S1A C2A 90.5(10) . . ?
C1A N1A Fe2A 133.0(13) . . ?
C7A N1A Fe2A 112.9(12) . . ?
C7A N1A C1A 113.8(16) . . ?
N1A C1A C2A 112.4(16) . . ?
N1A C1A C6A 128(2) . . ?
C6A C1A C2A 119.6(18) . . ?
C1A C2A S1A 109.5(15) . . ?
C3A C2A S1A 127(2) . . ?
C3A C2A C1A 121(2) . . ?
C2A C3A H3A 121.6 . . ?
C4A C3A C2A 117(2) . . ?
C4A C3A H3A 121.6 . . ?
C3A C4A H4A 118.8 . . ?
C3A C4A C5A 122(2) . . ?
C5A C4A H4A 118.8 . . ?
C4A C5A H5A 120.0 . . ?
C6A C5A C4A 120(2) . . ?
C6A C5A H5A 120.0 . . ?
C1A C6A H6A 120.7 . . ?
C5A C6A C1A 119(2) . . ?
C5A C6A H6A 120.7 . . ?
N1A C7A S1A 112.9(14) . . ?
N1A C7A C8A 122.5(16) . . ?
C8A C7A S1A 123.5(14) . . ?
C8A N2A Fe2A 117.0(13) . . ?
C12A N2A Fe2A 126.9(18) . . ?
C12A N2A C8A 116(2) . . ?
N2A C8A C7A 111.6(15) . . ?
N2A C8A C9A 125.0(19) . . ?
C9A C8A C7A 123.2(19) . . ?
C8A C9A H9A 120.7 . . ?
C8A C9A C10A 119(2) . . ?
C10A C9A H9A 120.7 . . ?
C9A C10A H10A 121.8 . . ?
C11A C10A C9A 116(2) . . ?
C11A C10A H10A 121.8 . . ?
C10A C11A H11A 119.1 . . ?
C10A C11A C12A 122(2) . . ?
C12A C11A H11A 119.1 . . ?
N2A C12A C11A 121(2) . . ?
N2A C12A H12A 119.6 . . ?
C11A C12A H12A 119.6 . . ?
C01T C020 S2 108.4(4) . . ?
C02I C020 S2 128.2(4) . . ?
C02I C020 C01T 123.4(5) . . ?
N014 C021 C01U 124.6(5) . . ?
N014 C021 H021 117.7 . . ?
C01U C021 H021 117.7 . . ?
F00I C025 S4 112.0(4) . . ?
F00I C025 F00N 108.3(5) . . ?
F00I C025 F00T 106.7(4) . . ?
F00N C025 S4 112.3(4) . . ?
F00N C025 F00T 107.3(5) . . ?
F00T C025 S4 110.0(4) . . ?
C01T C027 H027 121.5 . . ?
C02B C027 C01T 117.0(5) . . ?
C02B C027 H027 121.5 . . ?

loop_
_geom_bond_atom_site_label_1
_geom_bond_atom_site_label_2
_geom_bond_distance
_geom_bond_site_symmetry_2
_geom_bond_publ_flag
Fe01 O00E 2.152(3) . ?
Fe01 O00F 2.152(3) . ?
Fe01 N00V 2.177(4) . ?
Fe01 N00W 2.195(3) . ?
Fe01 N00X 2.186(4) . ?
Fe01 N00Y 2.191(4) . ?
S5 C01C 1.749(4) . ?
S5 C016 1.730(4) . ?
S6 C01A 1.735(4) . ?
S6 C01G 1.741(5) . ?
S7 O00F 1.458(3) . ?
S7 O00R 1.436(3) . ?
S7 O00S 1.436(4) . ?
S7 C01X 1.831(5) . ?
S8 O00E 1.467(3) . ?
S8 O00G 1.440(3) . ?
S8 O00L 1.429(3) . ?
S8 C01M 1.830(5) . ?
F00B C01M 1.330(6) . ?
F00C C01X 1.340(6) . ?
F00D C01X 1.330(5) . ?
F00H C01X 1.338(6) . ?
F00J C01M 1.327(6) . ?
F00M C01M 1.322(6) . ?
N00V C01D 1.386(5) . ?
N00V C016 1.306(5) . ?
N00W C01A 1.311(6) . ?
N00W C018 1.384(6) . ?
N00X C01L 1.335(5) . ?
N00X C017 1.340(6) . ?
N00Y C01B 1.343(5) . ?
N00Y C01R 1.333(6) . ?
C01A C01B 1.461(6) . ?
C01B C01P 1.388(6) . ?
C01C C01D 1.390(6) . ?
C01C C01I 1.399(6) . ?
C01D C01Y 1.412(6) . ?
C01G C018 1.395(6) . ?
C01G C022 1.388(7) . ?
C01H H01H 0.9500 . ?
C01H C01K 1.395(7) . ?
C01H C01L 1.384(6) . ?
C01I H01I 0.9500 . ?
C01I C024 1.380(7) . ?
C01K H01K 0.9500 . ?
C01K C01S 1.398(6) . ?
C01L H01L 0.9500 . ?
C01N H01N 0.9500 . ?
C01N C01R 1.388(6) . ?
C01N C023 1.379(7) . ?
C01O H01O 0.9500 . ?
C01O C01Y 1.369(6) . ?
C01O C024 1.401(7) . ?
C01P H01P 0.9500 . ?
C01P C023 1.392(7) . ?
C01R H01R 0.9500 . ?
C01S H01S 0.9500 . ?
C01S C017 1.385(6) . ?
C01V H01V 0.9500 . ?
C01V C02D 1.381(7) . ?
C01V C018 1.419(7) . ?
C01Y H01Y 0.9500 . ?
C02A H02A 0.9500 . ?
C02A C02D 1.398(8) . ?
C02A C022 1.385(8) . ?
C02D H02D 0.9500 . ?
C016 C017 1.476(6) . ?
C022 H022 0.9500 . ?
C023 H023 0.9500 . ?
C024 H024 0.9500 . ?
Fe2 O1 2.202(4) . ?
Fe2 O4 2.146(4) . ?
Fe2 N012 2.117(4) . ?
Fe2 N014 2.218(4) . ?
Fe2 N1 2.150(4) . ?
Fe2 N2 2.190(4) . ?
Fe2A O1 1.789(7) . ?
Fe2A O4 2.203(7) . ?
Fe2A N014 2.230(7) . ?
Fe2A N1A 2.163(18) . ?
Fe2A N2A 2.19(2) . ?
S2 C01F 1.719(5) . ?
S2 C020 1.753(6) . ?
S3 O1 1.461(3) . ?
S3 O2 1.439(4) . ?
S3 O3 1.429(4) . ?
S3 C02F 1.818(6) . ?
S4 O6 1.431(3) . ?
S4 O5 1.437(3) . ?
S4 O4 1.460(3) . ?
S4 C025 1.819(5) . ?
F00I C025 1.324(6) . ?
F00N C025 1.326(6) . ?
F00T C025 1.349(7) . ?
F010 C02F 1.347(7) . ?
F011 C02F 1.324(7) . ?
F013 C02F 1.323(7) . ?
N012 C01F 1.304(6) . ?
N012 C01T 1.374(6) . ?
N014 C01J 1.325(6) . ?
N014 C021 1.322(6) . ?
C01F C01J 1.484(7) . ?
C01J C01W 1.383(7) . ?
C01T C020 1.403(7) . ?
C01T C027 1.422(7) . ?
C01U H01U 0.9500 . ?
C01U C02G 1.380(7) . ?
C01U C021 1.386(7) . ?
C01W H01W 0.9500 . ?
C01W C02G 1.415(8) . ?
C02B H02B 0.9500 . ?
C02B C02J 1.384(8) . ?
C02B C027 1.379(7) . ?
C02G H02G 0.9500 . ?
C02I H02I 0.9500 . ?
C02I C02J 1.371(8) . ?
C02I C020 1.379(7) . ?
C02J H02J 0.9500 . ?
S1 C2 1.733(8) . ?
S1 C7 1.731(6) . ?
N1 C1 1.388(7) . ?
N1 C7 1.304(7) . ?
C1 C2 1.400(9) . ?
C1 C6 1.394(9) . ?
C2 C3 1.386(9) . ?
C3 H3 0.9500 . ?
C3 C4 1.378(10) . ?
C4 H4 0.9500 . ?
C4 C5 1.394(10) . ?
C5 H5 0.9500 . ?
C5 C6 1.377(9) . ?
C6 H6 0.9500 . ?
C7 C8 1.459(9) . ?
N2 C8 1.338(7) . ?
N2 C12 1.331(8) . ?
C8 C9 1.390(8) . ?
C9 H9 0.9500 . ?
C9 C10 1.387(10) . ?
C10 H10 0.9500 . ?
C10 C11 1.373(10) . ?
C11 H11 0.9500 . ?
C11 C12 1.402(8) . ?
C12 H12 0.9500 . ?
S1A C2A 1.73(2) . ?
S1A C7A 1.735(16) . ?
N1A C1A 1.393(17) . ?
N1A C7A 1.314(18) . ?
C1A C2A 1.41(2) . ?
C1A C6A 1.41(2) . ?
C2A C3A 1.40(2) . ?
C3A H3A 0.9500 . ?
C3A C4A 1.38(2) . ?
C4A H4A 0.9500 . ?
C4A C5A 1.40(2) . ?
C5A H5A 0.9500 . ?
C5A C6A 1.38(2) . ?
C6A H6A 0.9500 . ?
C7A C8A 1.458(19) . ?
N2A C8A 1.336(18) . ?
N2A C12A 1.33(2) . ?
C8A C9A 1.381(19) . ?
C9A H9A 0.9500 . ?
C9A C10A 1.38(2) . ?
C10A H10A 0.9500 . ?
C10A C11A 1.37(2) . ?
C11A H11A 0.9500 . ?
C11A C12A 1.40(2) . ?
C12A H12A 0.9500 . ?
C021 H021 0.9500 . ?
C027 H027 0.9500 . ?

loop_
_geom_torsion_atom_site_label_1
_geom_torsion_atom_site_label_2
_geom_torsion_atom_site_label_3
_geom_torsion_atom_site_label_4
_geom_torsion
_geom_torsion_site_symmetry_1
_geom_torsion_site_symmetry_2
_geom_torsion_site_symmetry_3
_geom_torsion_site_symmetry_4
_geom_torsion_publ_flag
Fe01 N00V C01D C01C 164.9(3) . . . . ?
Fe01 N00V C01D C01Y -16.8(7) . . . . ?
Fe01 N00V C016 S5 -168.82(19) . . . . ?
Fe01 N00V C016 C017 9.4(5) . . . . ?
Fe01 N00W C01A S6 -164.2(2) . . . . ?
Fe01 N00W C01A C01B 15.6(5) . . . . ?
Fe01 N00W C018 C01G 159.2(3) . . . . ?
Fe01 N00W C018 C01V -23.5(7) . . . . ?
Fe01 N00X C01L C01H -175.1(4) . . . . ?
Fe01 N00X C017 C01S 175.3(3) . . . . ?
Fe01 N00X C017 C016 -4.9(5) . . . . ?
Fe01 N00Y C01B C01A -8.4(5) . . . . ?
Fe01 N00Y C01B C01P 172.6(3) . . . . ?
Fe01 N00Y C01R C01N -172.8(3) . . . . ?
S5 C01C C01D N00V 1.9(5) . . . . ?
S5 C01C C01D C01Y -176.6(3) . . . . ?
S5 C01C C01I C024 176.4(4) . . . . ?
S5 C016 C017 N00X 174.9(3) . . . . ?
S5 C016 C017 C01S -5.3(6) . . . . ?
S6 C01A C01B N00Y 174.6(3) . . . . ?
S6 C01A C01B C01P -6.4(6) . . . . ?
S6 C01G C018 N00W 1.2(5) . . . . ?
S6 C01G C018 C01V -176.3(4) . . . . ?
S6 C01G C022 C02A 175.5(4) . . . . ?
O00E S8 C01M F00B 62.6(4) . . . . ?
O00E S8 C01M F00J -178.6(3) . . . . ?
O00E S8 C01M F00M -58.7(4) . . . . ?
O00F S7 C01X F00C -62.5(4) . . . . ?
O00F S7 C01X F00D 177.3(3) . . . . ?
O00F S7 C01X F00H 56.6(4) . . . . ?
O00G S8 O00E Fe01 68.5(3) . . . . ?
O00G S8 C01M F00B -179.0(3) . . . . ?
O00G S8 C01M F00J -60.1(4) . . . . ?
O00G S8 C01M F00M 59.8(4) . . . . ?
O00L S8 O00E Fe01 -69.9(3) . . . . ?
O00L S8 C01M F00B -56.3(4) . . . . ?
O00L S8 C01M F00J 62.6(4) . . . . ?
O00L S8 C01M F00M -177.5(3) . . . . ?
O00R S7 O00F Fe01 -7.7(4) . . . . ?
O00R S7 C01X F00C 178.0(3) . . . . ?
O00R S7 C01X F00D 57.8(4) . . . . ?
O00R S7 C01X F00H -62.9(4) . . . . ?
O00S S7 O00F Fe01 130.7(3) . . . . ?
O00S S7 C01X F00C 55.4(4) . . . . ?
O00S S7 C01X F00D -64.8(4) . . . . ?
O00S S7 C01X F00H 174.5(3) . . . . ?
N00V C01D C01Y C01O -179.0(4) . . . . ?
N00V C016 C017 N00X -3.2(6) . . . . ?
N00V C016 C017 C01S 176.6(4) . . . . ?
N00W C01A C01B N00Y -5.2(6) . . . . ?
N00W C01A C01B C01P 173.7(4) . . . . ?
N00Y C01B C01P C023 0.7(7) . . . . ?
C01A S6 C01G C018 -0.1(3) . . . . ?
C01A S6 C01G C022 -178.0(5) . . . . ?
C01A N00W C018 C01G -2.0(5) . . . . ?
C01A N00W C018 C01V 175.3(4) . . . . ?
C01A C01B C01P C023 -178.1(4) . . . . ?
C01B N00Y C01R C01N 0.3(7) . . . . ?
C01B C01P C023 C01N 0.9(7) . . . . ?
C01C S5 C016 N00V -0.2(4) . . . . ?
C01C S5 C016 C017 -178.4(4) . . . . ?
C01C C01D C01Y C01O -0.7(7) . . . . ?
C01C C01I C024 C01O 1.1(7) . . . . ?
C01D N00V C016 S5 1.3(5) . . . . ?
C01D N00V C016 C017 179.5(4) . . . . ?
C01D C01C C01I C024 -3.5(7) . . . . ?
C01G S6 C01A N00W -1.1(4) . . . . ?
C01G S6 C01A C01B 179.0(4) . . . . ?
C01H C01K C01S C017 0.6(7) . . . . ?
C01I C01C C01D N00V -178.2(4) . . . . ?
C01I C01C C01D C01Y 3.3(7) . . . . ?
C01K C01H C01L N00X 0.5(7) . . . . ?
C01K C01S C017 N00X 0.1(7) . . . . ?
C01K C01S C017 C016 -179.6(4) . . . . ?
C01L N00X C017 C01S -0.6(6) . . . . ?
C01L N00X C017 C016 179.2(4) . . . . ?
C01L C01H C01K C01S -0.9(7) . . . . ?
C01M S8 O00E Fe01 178.9(2) . . . . ?
C01R N00Y C01B C01A 177.6(4) . . . . ?
C01R N00Y C01B C01P -1.3(6) . . . . ?
C01R C01N C023 C01P -1.8(7) . . . . ?
C01X S7 O00F Fe01 -119.3(3) . . . . ?
C01Y C01O C024 C01I 1.4(8) . . . . ?
C02D C01V C018 N00W -176.8(5) . . . . ?
C02D C01V C018 C01G 0.4(7) . . . . ?
C02D C02A C022 C01G 0.4(8) . . . . ?
C016 S5 C01C C01D -0.9(3) . . . . ?
C016 S5 C01C C01I 179.2(4) . . . . ?
C016 N00V C01D C01C -2.0(5) . . . . ?
C016 N00V C01D C01Y 176.3(4) . . . . ?
C017 N00X C01L C01H 0.2(7) . . . . ?
C018 N00W C01A S6 2.0(5) . . . . ?
C018 N00W C01A C01B -178.2(4) . . . . ?
C018 C01G C022 C02A -2.2(8) . . . . ?
C018 C01V C02D C02A -2.1(8) . . . . ?
C022 C01G C018 N00W 179.3(4) . . . . ?
C022 C01G C018 C01V 1.8(7) . . . . ?
C022 C02A C02D C01V 1.8(9) . . . . ?
C023 C01N C01R N00Y 1.2(7) . . . . ?
C024 C01O C01Y C01D -1.6(7) . . . . ?
Fe2 N012 C01F S2 -168.4(2) . . . . ?
Fe2 N012 C01F C01J 11.3(5) . . . . ?
Fe2 N012 C01T C020 165.8(4) . . . . ?
Fe2 N012 C01T C027 -16.8(8) . . . . ?
Fe2 N014 C01J C01F -6.1(5) . . . . ?
Fe2 N014 C01J C01W 174.7(4) . . . . ?
Fe2 N014 C021 C01U -172.4(4) . . . . ?
Fe2 N1 C1 C2 162.9(6) . . . . ?
Fe2 N1 C1 C6 -17.8(10) . . . . ?
Fe2 N1 C7 S1 -168.0(4) . . . . ?
Fe2 N1 C7 C8 10.7(10) . . . . ?
Fe2 N2 C8 C7 -3.0(7) . . . . ?
Fe2 N2 C8 C9 174.8(7) . . . . ?
Fe2 N2 C12 C11 -172.4(9) . . . . ?
Fe2A N014 C01J C01F -20.2(6) . . . . ?
Fe2A N014 C01J C01W 160.5(4) . . . . ?
Fe2A N014 C021 C01U -159.3(5) . . . . ?
Fe2A N1A C1A C2A -176(4) . . . . ?
Fe2A N1A C1A C6A -2(6) . . . . ?
Fe2A N1A C7A S1A 171(2) . . . . ?
Fe2A N1A C7A C8A 3(5) . . . . ?
Fe2A N2A C8A C7A 8(4) . . . . ?
Fe2A N2A C8A C9A -167(5) . . . . ?
Fe2A N2A C12A C11A 168(5) . . . . ?
S2 C01F C01J N014 176.3(3) . . . . ?
S2 C01F C01J C01W -4.4(7) . . . . ?
O6 S4 O4 Fe2 -17.7(4) . . . . ?
O6 S4 O4 Fe2A -40.1(5) . . . . ?
O6 S4 C025 F00I 58.2(5) . . . . ?
O6 S4 C025 F00N -179.6(4) . . . . ?
O6 S4 C025 F00T -60.3(4) . . . . ?
O5 S4 O4 Fe2 -155.1(3) . . . . ?
O5 S4 O4 Fe2A -177.6(4) . . . . ?
O5 S4 C025 F00I -179.3(4) . . . . ?
O5 S4 C025 F00N -57.1(4) . . . . ?
O5 S4 C025 F00T 62.2(4) . . . . ?
O1 S3 C02F F010 60.8(4) . . . . ?
O1 S3 C02F F011 -59.7(5) . . . . ?
O1 S3 C02F F013 179.6(4) . . . . ?
O4 Fe2A O1 S3 -142.5(4) . . . . ?
O4 S4 C025 F00I -61.1(5) . . . . ?
O4 S4 C025 F00N 61.0(4) . . . . ?
O4 S4 C025 F00T -179.6(3) . . . . ?
O2 S3 O1 Fe2 68.4(3) . . . . ?
O2 S3 O1 Fe2A 82.0(5) . . . . ?
O2 S3 C02F F010 178.9(4) . . . . ?
O2 S3 C02F F011 58.4(5) . . . . ?
O2 S3 C02F F013 -62.3(5) . . . . ?
O3 S3 O1 Fe2 -70.1(3) . . . . ?
O3 S3 O1 Fe2A -56.5(5) . . . . ?
O3 S3 C02F F010 -58.1(4) . . . . ?
O3 S3 C02F F011 -178.7(4) . . . . ?
O3 S3 C02F F013 60.6(5) . . . . ?
N012 C01F C01J N014 -3.3(6) . . . . ?
N012 C01F C01J C01W 175.9(4) . . . . ?
N012 C01T C020 S2 0.8(5) . . . . ?
N012 C01T C020 C02I 179.6(5) . . . . ?
N012 C01T C027 C02B -176.8(5) . . . . ?
N014 Fe2A O1 S3 15.8(5) . . . . ?
N014 C01J C01W C02G -1.7(8) . . . . ?
C01F S2 C020 C01T 0.3(4) . . . . ?
C01F S2 C020 C02I -178.4(5) . . . . ?
C01F N012 C01T C020 -1.8(6) . . . . ?
C01F N012 C01T C027 175.6(5) . . . . ?
C01F C01J C01W C02G 179.2(4) . . . . ?
C01J N014 C021 C01U 1.3(8) . . . . ?
C01J C01W C02G C01U 2.0(7) . . . . ?
C01T N012 C01F S2 2.1(5) . . . . ?
C01T N012 C01F C01J -178.3(4) . . . . ?
C02F S3 O1 Fe2 179.2(3) . . . . ?
C02F S3 O1 Fe2A -167.2(4) . . . . ?
C02G C01U C021 N014 -0.9(8) . . . . ?
C02J C02B C027 C01T -1.5(8) . . . . ?
C02J C02I C020 S2 175.2(4) . . . . ?
C02J C02I C020 C01T -3.4(8) . . . . ?
S1 C2 C3 C4 178.1(8) . . . . ?
S1 C7 C8 N2 173.3(6) . . . . ?
S1 C7 C8 C9 -4.4(13) . . . . ?
N1 C1 C2 S1 2.4(10) . . . . ?
N1 C1 C2 C3 -176.4(8) . . . . ?
N1 C1 C6 C5 178.6(8) . . . . ?
N1 C7 C8 N2 -5.3(11) . . . . ?
N1 C7 C8 C9 176.9(9) . . . . ?
C1 N1 C7 S1 -0.2(9) . . . . ?
C1 N1 C7 C8 178.5(7) . . . . ?
C1 C2 C3 C4 -3.3(14) . . . . ?
C2 S1 C7 N1 1.4(8) . . . . ?
C2 S1 C7 C8 -177.3(9) . . . . ?
C2 C1 C6 C5 -2.2(15) . . . . ?
C2 C3 C4 C5 0.3(12) . . . . ?
C3 C4 C5 C6 1.7(13) . . . . ?
C4 C5 C6 C1 -0.7(16) . . . . ?
C6 C1 C2 S1 -176.9(8) . . . . ?
C6 C1 C2 C3 4.3(15) . . . . ?
C7 S1 C2 C1 -2.1(8) . . . . ?
C7 S1 C2 C3 176.6(11) . . . . ?
C7 N1 C1 C2 -1.5(10) . . . . ?
C7 N1 C1 C6 177.8(9) . . . . ?
C7 C8 C9 C10 176.1(8) . . . . ?
N2 C8 C9 C10 -1.4(14) . . . . ?
C8 N2 C12 C11 1.0(13) . . . . ?
C8 C9 C10 C11 0.7(16) . . . . ?
C9 C10 C11 C12 0.8(18) . . . . ?
C10 C11 C12 N2 -1.7(18) . . . . ?
C12 N2 C8 C7 -177.1(7) . . . . ?
C12 N2 C8 C9 0.6(10) . . . . ?
S1A C2A C3A C4A 171(4) . . . . ?
S1A C7A C8A N2A -174(3) . . . . ?
S1A C7A C8A C9A 1(7) . . . . ?
N1A Fe2A O1 S3 151.2(18) . . . . ?
N1A C1A C2A S1A 9(6) . . . . ?
N1A C1A C2A C3A 171(5) . . . . ?
N1A C1A C6A C5A 180(6) . . . . ?
N1A C7A C8A N2A -7(6) . . . . ?
N1A C7A C8A C9A 168(5) . . . . ?
C1A N1A C7A S1A -3(5) . . . . ?
C1A N1A C7A C8A -172(4) . . . . ?
C1A C2A C3A C4A 12(8) . . . . ?
C2A S1A C7A N1A 7(4) . . . . ?
C2A S1A C7A C8A 175(5) . . . . ?
C2A C1A C6A C5A -6(9) . . . . ?
C2A C3A C4A C5A -10(8) . . . . ?
C3A C4A C5A C6A -1(12) . . . . ?
C4A C5A C6A C1A 9(12) . . . . ?
C6A C1A C2A S1A -166(4) . . . . ?
C6A C1A C2A C3A -4(8) . . . . ?
C7A S1A C2A C1A -9(5) . . . . ?
C7A S1A C2A C3A -169(6) . . . . ?
C7A N1A C1A C2A -3(5) . . . . ?
C7A N1A C1A C6A 171(4) . . . . ?
C7A C8A C9A C10A 179(5) . . . . ?
N2A Fe2A O1 S3 113.6(7) . . . . ?
N2A C8A C9A C10A -6(9) . . . . ?
C8A N2A C12A C11A -13(9) . . . . ?
C8A C9A C10A C11A -2(9) . . . . ?
C9A C10A C11A C12A 2(9) . . . . ?
C10A C11A C12A N2A 5(10) . . . . ?
C12A N2A C8A C7A -171(5) . . . . ?
C12A N2A C8A C9A 14(7) . . . . ?
C020 S2 C01F N012 -1.4(4) . . . . ?
C020 S2 C01F C01J 178.9(4) . . . . ?
C020 C01T C027 C02B 0.6(7) . . . . ?
C020 C02I C02J C02B 2.4(9) . . . . ?
C021 N014 C01J C01F 179.3(4) . . . . ?
C021 N014 C01J C01W 0.0(7) . . . . ?
C021 C01U C02G C01W -0.8(8) . . . . ?
C025 S4 O4 Fe2 93.7(4) . . . . ?
C025 S4 O4 Fe2A 71.3(4) . . . . ?
C027 C01T C020 S2 -176.8(4) . . . . ?
C027 C01T C020 C02I 1.9(8) . . . . ?
C027 C02B C02J C02I 0.0(10) . . . . ?
